data_2243663
loop_
_publ_author_name
'Ferjani, Hela'

_publ_section_title
;
 Crystal structure, optical property and Hirshfeld surface analysis of
 bis[1-(prop-2-en-1-yl)-1<i>H</i>-imidazol-3-ium] hexachloridostannate(IV)
;
_journal_coeditor_code VM2239
_journal_issue 10
_journal_name_full 'Acta Crystallographica Section E'
_journal_page_first 1624
_journal_page_last 1628
_journal_paper_doi 10.1107/S2056989020012177
_journal_volume 76
_journal_year 2020
_chemical_formula_iupac '(C6 H8 N2)2 [Sn Cl6]'
_chemical_formula_moiety '(C6 H8 N2)2[Sn Cl6]'
_chemical_formula_sum 'C12 H16 Cl6 N4 Sn'
_chemical_formula_weight 547.68
_chemical_name_common 'Bis[1-(prop-2-en-1-yl)-1<i>H</i>-imidazol-3-ium] hexachloridostannate(IV)'
_chemical_name_systematic
;
Bis[1-(prop-2-en-1-yl)-1<i>H</i>-imidazol-3-ium] hexachloridostannate(IV)
;
_space_group_crystal_system monoclinic
_space_group_IT_number 14
_space_group_name_Hall '-P 2yn'
_space_group_name_H-M_alt 'P 1 21/n 1'
_atom_sites_solution_hydrogens geom
_audit_creation_method SHELXL-2014/7
_cell_angle_alpha 90
_cell_angle_beta 106.547(4)
_cell_angle_gamma 90
_cell_formula_units_Z 2
_cell_length_a 9.3953(5)
_cell_length_b 11.7817(6)
_cell_length_c 9.8243(5)
_cell_measurement_reflns_used 19596
_cell_measurement_temperature 298(2)
_cell_measurement_theta_max 34.41
_cell_measurement_theta_min 2.26
_cell_volume 1042.44(10)
_computing_cell_refinement
;
X-AREA (Stoe & Cie, 2002)
;
_computing_data_collection
;
X-AREA (Stoe & Cie, 2002)
;
_computing_data_reduction
;
X-RED32 (Stoe & Cie, 2002)
;
_computing_molecular_graphics
;
DIAMOND (Brandenburg, 2006)
;
_computing_publication_material
;
publCIF (Westrip, 2010)
;
_computing_structure_refinement
;
<i>SHELXL2014/7</i> (Sheldrick, 2015b)
;
_computing_structure_solution
;
SHELXT (Sheldrick, 2015a)
;
_diffrn_ambient_temperature 298(2)
_diffrn_detector_area_resol_mean 6.67
_diffrn_measured_fraction_theta_full 1.000
_diffrn_measured_fraction_theta_max 0.994
_diffrn_measurement_device_type 'Stoe IPDS2 diffractometer'
_diffrn_measurement_method 'rotation method scans'
_diffrn_radiation_type MoK\a
_diffrn_radiation_wavelength 0.71073
_diffrn_reflns_av_R_equivalents 0.0349
_diffrn_reflns_av_unetI/netI 0.0273
_diffrn_reflns_limit_h_max 14
_diffrn_reflns_limit_h_min -11
_diffrn_reflns_limit_k_max 18
_diffrn_reflns_limit_k_min -17
_diffrn_reflns_limit_l_max 15
_diffrn_reflns_limit_l_min -15
_diffrn_reflns_number 12972
_diffrn_reflns_theta_full 25.242
_diffrn_reflns_theta_max 34.191
_diffrn_reflns_theta_min 2.647
_diffrn_source 'sealed X-ray tube, 12 x 0.4 mm long-fine focus'
_exptl_absorpt_coefficient_mu 1.996
_exptl_absorpt_correction_T_max 0.3581
_exptl_absorpt_correction_T_min 0.3106
_exptl_absorpt_correction_type integration
_exptl_absorpt_process_details
;
(X-RED32; Stoe & Cie, 2002)
;
_exptl_crystal_colour colorless
_exptl_crystal_density_diffrn 1.745
_exptl_crystal_description prism
_exptl_crystal_F_000 536
_exptl_crystal_size_max 0.710
_exptl_crystal_size_mid 0.663
_exptl_crystal_size_min 0.420
_refine_diff_density_max 0.647
_refine_diff_density_min -0.932
_refine_ls_extinction_coef 0.0276(10)
_refine_ls_extinction_expression Fc^*^=kFc[1+0.001xFc^2^\l^3^/sin(2\q)]^-1/4^
_refine_ls_extinction_method
;
SHELXL-2014/7 (Sheldrick 2014
;
_refine_ls_goodness_of_fit_ref 1.137
_refine_ls_hydrogen_treatment constr
_refine_ls_matrix_type full
_refine_ls_number_parameters 126
_refine_ls_number_reflns 4294
_refine_ls_number_restraints 5
_refine_ls_restrained_S_all 1.139
_refine_ls_R_factor_all 0.0570
_refine_ls_R_factor_gt 0.0388
_refine_ls_shift/su_max 0.000
_refine_ls_shift/su_mean 0.000
_refine_ls_structure_factor_coef Fsqd
_refine_ls_weighting_details 'w=1/[\s^2^(Fo^2^)+(0.0288P)^2^+0.5447P] where P=(Fo^2^+2Fc^2^)/3'
_refine_ls_weighting_scheme calc
_refine_ls_wR_factor_gt 0.0789
_refine_ls_wR_factor_ref 0.0857
_reflns_number_gt 3326
_reflns_number_total 4294
_reflns_threshold_expression 'I > 2\s(I)'
_cod_data_source_file vm2239sup1.cif
_cod_data_source_block I
_cod_original_sg_symbol_H-M 'P 21/n'
_cod_database_code 2243663
_shelx_space_group_comment
;
The symmetry employed for this shelxl refinement is uniquely defined
by the following loop, which should always be used as a source of
symmetry information in preference to the above space-group names.
They are only intended as comments.
;

loop_
_space_group_symop_operation_xyz
'x, y, z'
'-x+1/2, y+1/2, -z+1/2'
'-x, -y, -z'
'x-1/2, -y-1/2, z-1/2'

loop_
_atom_site_type_symbol
_atom_site_label
_atom_site_fract_x
_atom_site_fract_y
_atom_site_fract_z
_atom_site_U_iso_or_equiv
_atom_site_adp_type
_atom_site_calc_flag
_atom_site_occupancy
_atom_site_disorder_assembly
_atom_site_disorder_group
Sn Sn1 1.0000 0.5000 0.5000 0.03804(7) Uani d 1 . .
Cl Cl2 0.87600(8) 0.32725(6) 0.39099(8) 0.05747(17) Uani d 1 . .
Cl Cl3 1.12514(8) 0.39362(6) 0.70986(7) 0.05588(17) Uani d 1 . .
Cl Cl1 0.79125(8) 0.53542(7) 0.59310(8) 0.06053(18) Uani d 1 . .
N N2 0.3752(3) 0.5613(2) 0.1386(4) 0.0803(9) Uani d 1 . .
N N1 0.5438(4) 0.4614(4) 0.2679(4) 0.0884(10) Uani d 1 . .
H H1A 0.6204 0.4413 0.3351 0.106 Uiso calc 1 . .
C C2 0.4639(4) 0.3926(3) 0.1674(5) 0.0778(10) Uani d 1 . .
H H2 0.4800 0.3156 0.1572 0.093 Uiso calc 1 . .
C C3 0.3583(4) 0.4548(3) 0.0861(4) 0.0718(9) Uani d 1 . .
H H3 0.2849 0.4301 0.0065 0.086 Uiso calc 1 . .
C C1 0.4905(5) 0.5607(4) 0.2501(5) 0.0895(13) Uani d 1 . .
H H1 0.5276 0.6231 0.3073 0.107 Uiso calc 1 . .
C C6 0.0239(5) 0.6629(5) -0.0277(6) 0.1064(17) Uani d 1 . .
H H6A 0.0288 0.6570 -0.1207 0.128 Uiso calc 0.512(9) A 1
H H6B -0.0676 0.6696 -0.0097 0.128 Uiso calc 0.512(9) A 1
C C5A 0.1409(7) 0.6617(7) 0.0733(9) 0.0645(19) Uani d 0.488(9) A 1
H H5A 0.1396 0.6674 0.1674 0.077 Uiso calc 0.488(9) A 1
C C4A 0.2828(8) 0.6505(7) 0.0334(13) 0.085(3) Uani d 0.512(9) A 1
H H4A1 0.3346 0.7226 0.0435 0.102 Uiso calc 0.512(9) A 1
H H4A2 0.2635 0.6247 -0.0639 0.102 Uiso calc 0.512(9) A 1
C C4B 0.2765(9) 0.6630(6) 0.1398(10) 0.073(2) Uani d 0.488(9) A 2
H H4B1 0.2290 0.6558 0.2150 0.087 Uiso calc 0.488(9) A 2
H H4B2 0.3340 0.7326 0.1543 0.087 Uiso calc 0.488(9) A 2
C C5B 0.1662(11) 0.6638(8) 0.0018(11) 0.086(3) Uani d 0.512(9) A 2
H H5B 0.2039 0.6651 -0.0761 0.103 Uiso calc 0.512(9) A 2

loop_
_atom_site_aniso_label
_atom_site_aniso_U_11
_atom_site_aniso_U_22
_atom_site_aniso_U_33
_atom_site_aniso_U_12
_atom_site_aniso_U_13
_atom_site_aniso_U_23
Sn1 0.04007(11) 0.03416(10) 0.03755(11) 0.00060(9) 0.00730(7) 0.00264(8)
Cl2 0.0611(4) 0.0399(3) 0.0626(4) -0.0058(3) 0.0033(3) -0.0064(3)
Cl3 0.0597(4) 0.0527(3) 0.0467(3) 0.0001(3) 0.0015(3) 0.0136(3)
Cl1 0.0553(4) 0.0704(4) 0.0611(4) 0.0057(3) 0.0250(3) -0.0003(3)
N2 0.0484(14) 0.0470(14) 0.140(3) -0.0018(11) 0.0178(16) 0.0098(16)
N1 0.0568(17) 0.107(3) 0.090(2) -0.0018(19) 0.0023(15) 0.016(2)
C2 0.071(2) 0.0554(19) 0.111(3) 0.0096(17) 0.033(2) 0.005(2)
C3 0.069(2) 0.067(2) 0.071(2) -0.0158(17) 0.0064(16) -0.0003(17)
C1 0.066(2) 0.086(3) 0.117(3) -0.024(2) 0.027(2) -0.038(3)
C6 0.078(3) 0.124(4) 0.107(3) -0.015(3) 0.009(2) 0.037(3)
C5A 0.064(4) 0.076(4) 0.059(4) 0.012(3) 0.028(3) 0.014(3)
C4A 0.068(4) 0.068(4) 0.127(9) 0.020(3) 0.042(5) 0.045(5)
C4B 0.075(5) 0.052(4) 0.081(6) 0.000(3) 0.005(4) 0.002(3)
C5B 0.099(7) 0.078(5) 0.072(5) 0.010(5) 0.010(5) 0.023(4)

loop_
_atom_type_symbol
_atom_type_description
_atom_type_scat_dispersion_real
_atom_type_scat_dispersion_imag
_atom_type_scat_source
C C 0.0033 0.0016 'International Tables Vol C Tables 4.2.6.8 and 6.1.1.4'
H H 0.0000 0.0000 'International Tables Vol C Tables 4.2.6.8 and 6.1.1.4'
Cl Cl 0.1484 0.1585 'International Tables Vol C Tables 4.2.6.8 and 6.1.1.4'
N N 0.0061 0.0033 'International Tables Vol C Tables 4.2.6.8 and 6.1.1.4'
Sn Sn -0.6537 1.4246 'International Tables Vol C Tables 4.2.6.8 and 6.1.1.4'

loop_
_geom_angle_atom_site_label_1
_geom_angle_atom_site_label_2
_geom_angle_atom_site_label_3
_geom_angle_site_symmetry_1
_geom_angle_site_symmetry_3
_geom_angle
_geom_angle_publ_flag
Cl3 Sn1 Cl3 . 3_766 180.0 ?
Cl3 Sn1 Cl1 . 3_766 89.04(3) ?
Cl3 Sn1 Cl1 3_766 3_766 90.96(3) ?
Cl3 Sn1 Cl1 . . 90.96(3) ?
Cl3 Sn1 Cl1 3_766 . 89.04(3) ?
Cl1 Sn1 Cl1 3_766 . 180.0 ?
Cl3 Sn1 Cl2 . . 89.85(2) ?
Cl3 Sn1 Cl2 3_766 . 90.15(2) ?
Cl1 Sn1 Cl2 3_766 . 91.56(3) ?
Cl1 Sn1 Cl2 . . 88.44(3) ?
Cl3 Sn1 Cl2 . 3_766 90.15(2) ?
Cl3 Sn1 Cl2 3_766 3_766 89.85(2) ?
Cl1 Sn1 Cl2 3_766 3_766 88.44(3) ?
Cl1 Sn1 Cl2 . 3_766 91.56(3) ?
Cl2 Sn1 Cl2 . 3_766 180.0 ?
C1 N2 C3 . . 107.2(3) ?
C1 N2 C4B . . 111.2(4) ?
C3 N2 C4B . . 137.0(4) ?
C1 N2 C4A . . 137.4(5) ?
C3 N2 C4A . . 113.1(6) ?
C1 N1 C2 . . 110.1(3) ?
C1 N1 H1A . . 124.9 ?
C2 N1 H1A . . 124.9 ?
C3 C2 N1 . . 106.3(3) ?
C3 C2 H2 . . 126.8 ?
N1 C2 H2 . . 126.8 ?
C2 C3 N2 . . 107.6(3) ?
C2 C3 H3 . . 126.2 ?
N2 C3 H3 . . 126.2 ?
N1 C1 N2 . . 108.8(4) ?
N1 C1 H1 . . 125.6 ?
N2 C1 H1 . . 125.6 ?
C5A C6 H6A . . 120.0 ?
C5A C6 H6B . . 120.0 ?
H6A C6 H6B . . 120.0 ?
C6 C5A C4A . . 116.0(7) ?
C6 C5A H5A . . 122.0 ?
C4A C5A H5A . . 122.0 ?
C5A C4A N2 . . 104.8(6) ?
C5A C4A H4A1 . . 110.8 ?
N2 C4A H4A1 . . 110.8 ?
C5A C4A H4A2 . . 110.8 ?
N2 C4A H4A2 . . 110.8 ?
H4A1 C4A H4A2 . . 108.9 ?
C5B C4B N2 . . 105.8(7) ?
C5B C4B H4B1 . . 110.6 ?
N2 C4B H4B1 . . 110.6 ?
C5B C4B H4B2 . . 110.6 ?
N2 C4B H4B2 . . 110.6 ?
H4B1 C4B H4B2 . . 108.7 ?
C6 C5B C4B . . 129.0(10) ?
C6 C5B H5B . . 115.5 ?
C4B C5B H5B . . 115.5 ?

loop_
_geom_bond_atom_site_label_1
_geom_bond_atom_site_label_2
_geom_bond_site_symmetry_2
_geom_bond_distance
_geom_bond_publ_flag
Sn1 Cl3 . 2.4131(6) ?
Sn1 Cl3 3_766 2.4131(6) ?
Sn1 Cl1 3_766 2.4247(7) ?
Sn1 Cl1 . 2.4247(7) ?
Sn1 Cl2 . 2.4363(6) ?
Sn1 Cl2 3_766 2.4363(6) ?
N2 C1 . 1.303(5) ?
N2 C3 . 1.349(5) ?
N2 C4B . 1.517(8) ?
N2 C4A . 1.554(8) ?
N1 C1 . 1.265(6) ?
N1 C2 . 1.331(5) ?
N1 H1A . 0.8600 ?
C2 C3 . 1.307(5) ?
C2 H2 . 0.9300 ?
C3 H3 . 0.9300 ?
C1 H1 . 0.9300 ?
C6 C5A . 1.253(8) ?
C6 C5B . 1.285(10) ?
C6 H6A . 0.9300 ?
C6 H6B . 0.9300 ?
C5A C4A . 1.499(9) ?
C5A H5A . 0.9300 ?
C4A H4A1 . 0.9700 ?
C4A H4A2 . 0.9700 ?
C4B C5B . 1.453(9) ?
C4B H4B1 . 0.9700 ?
C4B H4B2 . 0.9700 ?
C5B H5B . 0.9300 ?

loop_
_geom_hbond_atom_site_label_D
_geom_hbond_atom_site_label_H
_geom_hbond_atom_site_label_A
_geom_hbond_site_symmetry_A
_geom_hbond_distance_DH
_geom_hbond_distance_HA
_geom_hbond_distance_DA
_geom_hbond_angle_DHA
N1 H1A Cl2 . 0.86 2.67 3.399(4) 144
N1 H1A Cl1 . 0.86 2.81 3.485(4) 136
C2 H2 Cl3 4_565 0.93 2.79 3.672(4) 158
C3 H3 Cl3 1_454 0.93 2.90 3.790(4) 160
C4A H4A1 Cl2 2_655 0.97 2.89 3.716(9) 144
C4A H4A1 Cl1 4_575 0.97 2.94 3.743(10) 141
C4B H4B1 Cl1 3_666 0.97 2.98 3.702(10) 133
C4B H4B2 Cl1 4_575 0.97 2.80 3.590(7) 139
C5B H5B Cl2 3_665 0.93 2.97 3.766(11) 145

loop_
_geom_torsion_atom_site_label_1
_geom_torsion_atom_site_label_2
_geom_torsion_atom_site_label_3
_geom_torsion_atom_site_label_4
_geom_torsion_site_symmetry_1
_geom_torsion_site_symmetry_2
_geom_torsion_site_symmetry_3
_geom_torsion_site_symmetry_4
_geom_torsion
_geom_torsion_publ_flag
C1 N1 C2 C3 . . . . 0.2(5) ?
N1 C2 C3 N2 . . . . -0.1(5) ?
C1 N2 C3 C2 . . . . 0.0(5) ?
C4B N2 C3 C2 . . . . -152.5(7) ?
C4A N2 C3 C2 . . . . 165.9(4) ?
C2 N1 C1 N2 . . . . -0.1(5) ?
C3 N2 C1 N1 . . . . 0.1(5) ?
C4B N2 C1 N1 . . . . 160.4(5) ?
C4A N2 C1 N1 . . . . -160.5(6) ?
C6 C5A C4A N2 . . . . -135.5(8) ?
C1 N2 C4A C5A . . . . -106.0(7) ?
C3 N2 C4A C5A . . . . 94.2(8) ?
C1 N2 C4B C5B . . . . 171.4(6) ?
C3 N2 C4B C5B . . . . -36.7(11) ?
N2 C4B C5B C6 . . . . 124.1(9) ?

_cod_database_fobs_code 2243663
